data_2018575
loop_
_publ_author_name
'Valkonen, Arto'
'Kolehmainen, Erkki'
'Grzeg\'orska, Aleksandra'
'O\'smia\/lowski, Borys'
'Gawinecki, Ryszard'
'Rissanen, Kari'

_publ_section_title
;
 Two (<i>E</i>)-2-({[4-(dialkylamino)phenyl]imino}methyl)-4-nitrophenols
;
_journal_coeditor_code LG3082
_journal_issue 8
_journal_name_full 'Acta Crystallographica Section C'
_journal_page_first o279
_journal_page_last o282
_journal_paper_doi 10.1107/S0108270112025589
_journal_volume 68
_journal_year 2012
_chemical_formula_iupac 'C15 H15 N3 O3'
_chemical_formula_moiety 'C15 H15 N3 O3'
_chemical_formula_sum 'C15 H15 N3 O3'
_chemical_formula_weight 285.30
_chemical_name_systematic
;
(<i>E</i>)-2-({[4-(dimethylamino)phenyl]imino}methyl)-4-nitrophenol
;
_space_group_IT_number 15
_symmetry_cell_setting monoclinic
_symmetry_space_group_name_Hall '-C 2yc'
_symmetry_space_group_name_H-M 'C 1 2/c 1'
_atom_sites_solution_hydrogens geom
_atom_sites_solution_primary direct
_atom_sites_solution_secondary difmap
_cell_angle_alpha 90.00
_cell_angle_beta 106.545(6)
_cell_angle_gamma 90.00
_cell_formula_units_Z 8
_cell_length_a 31.688(2)
_cell_length_b 6.7674(5)
_cell_length_c 13.1460(10)
_cell_measurement_reflns_used 3324
_cell_measurement_temperature 123(2)
_cell_measurement_theta_max 28.283
_cell_measurement_theta_min 0.407
_cell_volume 2702.4(3)
_computing_cell_refinement 'DENZO-SMN (Otwinowski & Minor, 1997)'
_computing_data_collection 'COLLECT (Bruker, 2008)'
_computing_data_reduction 'DENZO-SMN (Otwinowski & Minor, 1997)'
_computing_molecular_graphics
;
ORTEP-3 (Farrugia, 1997) and Mercury (Macrae <i>et al.</i>,
2008)
;
_computing_publication_material 'SHELXL97 (Sheldrick, 2008)'
_computing_structure_refinement 'SHELXL97 (Sheldrick, 2008)'
_computing_structure_solution 'SIR2004 (Burla <i>et al.</i>, 2005)'
_diffrn_ambient_temperature 123(2)
_diffrn_detector_area_resol_mean 9
_diffrn_measured_fraction_theta_full 0.999
_diffrn_measured_fraction_theta_max 0.999
_diffrn_measurement_device_type 'Bruker Kappa APEXII CCD area-detector'
_diffrn_measurement_method '\f and \w scans'
_diffrn_radiation_monochromator graphite
_diffrn_radiation_source 'fine-focus sealed tube'
_diffrn_radiation_type MoK\a
_diffrn_radiation_wavelength 0.71073
_diffrn_reflns_av_R_equivalents 0.1075
_diffrn_reflns_av_sigmaI/netI 0.1231
_diffrn_reflns_limit_h_max 37
_diffrn_reflns_limit_h_min -38
_diffrn_reflns_limit_k_max 8
_diffrn_reflns_limit_k_min -7
_diffrn_reflns_limit_l_max 15
_diffrn_reflns_limit_l_min -15
_diffrn_reflns_number 4611
_diffrn_reflns_theta_full 25.35
_diffrn_reflns_theta_max 25.35
_diffrn_reflns_theta_min 3.08
_exptl_absorpt_coefficient_mu 0.100
_exptl_absorpt_correction_T_max 0.9970
_exptl_absorpt_correction_T_min 0.9851
_exptl_absorpt_correction_type multi-scan
_exptl_absorpt_process_details '(SADABS; Sheldrick, 1996)'
_exptl_crystal_colour red
_exptl_crystal_density_diffrn 1.402
_exptl_crystal_density_method 'not measured'
_exptl_crystal_description plate
_exptl_crystal_F_000 1200
_exptl_crystal_size_max 0.15
_exptl_crystal_size_mid 0.13
_exptl_crystal_size_min 0.03
_refine_diff_density_max 0.268
_refine_diff_density_min -0.248
_refine_ls_extinction_method none
_refine_ls_goodness_of_fit_ref 1.015
_refine_ls_hydrogen_treatment constr
_refine_ls_matrix_type full
_refine_ls_number_parameters 193
_refine_ls_number_reflns 2467
_refine_ls_number_restraints 0
_refine_ls_restrained_S_all 1.015
_refine_ls_R_factor_all 0.1718
_refine_ls_R_factor_gt 0.0816
_refine_ls_shift/su_max 0.000
_refine_ls_shift/su_mean 0.000
_refine_ls_structure_factor_coef Fsqd
_refine_ls_weighting_details 'calc w = 1/[\s^2^(Fo^2^)+(0.0415P)^2^+5.4351P] where P=(Fo^2^+2Fc^2^)/3'
_refine_ls_weighting_scheme calc
_refine_ls_wR_factor_gt 0.1394
_refine_ls_wR_factor_ref 0.1665
_reflns_number_gt 1242
_reflns_number_total 2467
_reflns_threshold_expression I>2\s(I)
_cod_data_source_file lg3082.cif
_cod_data_source_block I
_cod_original_sg_symbol_H-M C2/c
_cod_database_code 2018575
_cod_database_fobs_code 2018575

loop_
_symmetry_equiv_pos_as_xyz
'x, y, z'
'-x, y, -z+1/2'
'x+1/2, y+1/2, z'
'-x+1/2, y+1/2, -z+1/2'
'-x, -y, -z'
'x, -y, z-1/2'
'-x+1/2, -y+1/2, -z'
'x+1/2, -y+1/2, z-1/2'

loop_
_atom_site_type_symbol
_atom_site_label
_atom_site_fract_x
_atom_site_fract_y
_atom_site_fract_z
_atom_site_U_iso_or_equiv
_atom_site_adp_type
_atom_site_calc_flag
_atom_site_refinement_flags
_atom_site_occupancy
_atom_site_symmetry_multiplicity
O O1 0.52621(9) 1.0161(4) 0.6531(3) 0.0392(9) Uani d . 1 1
H H1 0.5043 0.9460 0.6235 0.059 Uiso calc R 1 1
O O4A 0.71055(9) 0.6370(5) 0.8492(2) 0.0353(8) Uani d . 1 1
O O4B 0.67200(9) 0.3711(4) 0.7984(2) 0.0297(7) Uani d . 1 1
N N4 0.67536(11) 0.5524(5) 0.8074(3) 0.0271(9) Uani d . 1 1
N N8 0.48098(11) 0.6959(5) 0.5994(3) 0.0226(8) Uani d . 1 1
N N15 0.31176(10) 0.3775(5) 0.4226(3) 0.0288(9) Uani d . 1 1
C C1 0.56150(13) 0.9003(6) 0.6902(3) 0.0258(10) Uani d . 1 1
C C2 0.60210(14) 0.9886(6) 0.7378(4) 0.0324(12) Uani d . 1 1
H H2 0.6039 1.1284 0.7440 0.039 Uiso calc R 1 1
C C3 0.63947(13) 0.8768(6) 0.7759(3) 0.0282(11) Uani d . 1 1
H H3 0.6671 0.9379 0.8075 0.034 Uiso calc R 1 1
C C4 0.63598(12) 0.6738(6) 0.7670(3) 0.0203(10) Uani d . 1 1
C C5 0.59640(12) 0.5812(6) 0.7212(3) 0.0203(10) Uani d . 1 1
H H5 0.5953 0.4411 0.7166 0.024 Uiso calc R 1 1
C C6 0.55827(13) 0.6899(6) 0.6818(3) 0.0207(10) Uani d . 1 1
C C7 0.51652(12) 0.5931(6) 0.6357(3) 0.0227(10) Uani d . 1 1
H H7 0.5152 0.4530 0.6319 0.027 Uiso calc R 1 1
C C9 0.43969(13) 0.6029(6) 0.5577(3) 0.0221(10) Uani d . 1 1
C C10 0.43060(12) 0.4040(6) 0.5674(3) 0.0218(10) Uani d . 1 1
H H10 0.4535 0.3171 0.6036 0.026 Uiso calc R 1 1
C C11 0.38834(13) 0.3317(6) 0.5246(3) 0.0237(10) Uani d . 1 1
H H11 0.3828 0.1954 0.5326 0.028 Uiso calc R 1 1
C C12 0.35325(13) 0.4541(6) 0.4695(3) 0.0231(10) Uani d . 1 1
C C13 0.36290(13) 0.6552(6) 0.4624(3) 0.0250(10) Uani d . 1 1
H H13 0.3401 0.7438 0.4276 0.030 Uiso calc R 1 1
C C14 0.40491(13) 0.7256(6) 0.5054(3) 0.0244(10) Uani d . 1 1
H H14 0.4104 0.8624 0.4992 0.029 Uiso calc R 1 1
C C16 0.27433(12) 0.5130(7) 0.3847(4) 0.0320(12) Uani d . 1 1
H H16A 0.2703 0.5892 0.4447 0.048 Uiso calc R 1 1
H H16B 0.2476 0.4368 0.3522 0.048 Uiso calc R 1 1
H H16C 0.2801 0.6034 0.3321 0.048 Uiso calc R 1 1
C C18 0.30268(15) 0.1728(6) 0.4367(4) 0.0378(12) Uani d . 1 1
H H18A 0.3230 0.0898 0.4114 0.057 Uiso calc R 1 1
H H18B 0.2723 0.1425 0.3962 0.057 Uiso calc R 1 1
H H18C 0.3066 0.1464 0.5121 0.057 Uiso calc R 1 1

loop_
_atom_site_aniso_label
_atom_site_aniso_U_11
_atom_site_aniso_U_22
_atom_site_aniso_U_33
_atom_site_aniso_U_12
_atom_site_aniso_U_13
_atom_site_aniso_U_23
O1 0.0297(18) 0.0243(18) 0.057(2) 0.0043(14) 0.0009(17) 0.0084(16)
O4A 0.0213(16) 0.040(2) 0.040(2) -0.0061(15) 0.0006(14) -0.0023(17)
O4B 0.0276(16) 0.0250(18) 0.0339(19) 0.0002(14) 0.0045(14) 0.0003(15)
N4 0.027(2) 0.026(2) 0.029(2) -0.0033(17) 0.0082(17) -0.0010(18)
N8 0.0207(19) 0.030(2) 0.018(2) 0.0004(16) 0.0071(16) -0.0013(17)
N15 0.0203(19) 0.029(2) 0.034(2) 0.0024(17) 0.0030(16) 0.0029(18)
C1 0.028(2) 0.023(3) 0.026(3) 0.005(2) 0.006(2) 0.006(2)
C2 0.034(3) 0.017(3) 0.043(3) -0.003(2) 0.006(2) 0.001(2)
C3 0.028(2) 0.023(2) 0.030(3) -0.007(2) 0.003(2) -0.003(2)
C4 0.027(2) 0.020(3) 0.017(2) -0.0035(18) 0.0105(19) -0.0048(19)
C5 0.022(2) 0.022(2) 0.020(2) 0.0014(18) 0.0109(19) -0.0009(19)
C6 0.021(2) 0.025(2) 0.017(2) 0.0020(19) 0.0062(18) 0.004(2)
C7 0.023(2) 0.020(2) 0.027(3) -0.0018(18) 0.010(2) -0.0031(19)
C9 0.021(2) 0.026(2) 0.020(2) -0.0007(19) 0.0067(19) -0.001(2)
C10 0.022(2) 0.021(2) 0.021(3) 0.0028(18) 0.005(2) 0.0034(19)
C11 0.022(2) 0.025(3) 0.027(3) 0.0057(19) 0.0113(19) 0.004(2)
C12 0.027(2) 0.028(3) 0.016(2) 0.003(2) 0.009(2) 0.0037(19)
C13 0.023(2) 0.023(2) 0.029(3) 0.0067(19) 0.0083(19) 0.000(2)
C14 0.030(3) 0.018(2) 0.025(3) 0.0023(19) 0.008(2) 0.0028(19)
C16 0.016(2) 0.047(3) 0.032(3) 0.007(2) 0.005(2) 0.001(2)
C18 0.033(3) 0.036(3) 0.041(3) -0.004(2) 0.005(2) 0.000(2)

loop_
_atom_type_symbol
_atom_type_description
_atom_type_scat_dispersion_real
_atom_type_scat_dispersion_imag
_atom_type_scat_source
C C 0.0033 0.0016 'International Tables Vol C Tables 4.2.6.8 and 6.1.1.4'
H H 0.0000 0.0000 'International Tables Vol C Tables 4.2.6.8 and 6.1.1.4'
N N 0.0061 0.0033 'International Tables Vol C Tables 4.2.6.8 and 6.1.1.4'
O O 0.0106 0.0060 'International Tables Vol C Tables 4.2.6.8 and 6.1.1.4'

loop_
_geom_angle_atom_site_label_1
_geom_angle_atom_site_label_2
_geom_angle_atom_site_label_3
_geom_angle
C1 O1 H1 109.5
O4B N4 O4A 123.1(4)
O4B N4 C4 118.9(3)
O4A N4 C4 118.0(3)
C7 N8 C9 121.1(4)
C12 N15 C18 120.2(4)
C12 N15 C16 119.3(4)
C18 N15 C16 118.2(3)
O1 C1 C2 118.7(4)
O1 C1 C6 121.4(4)
C2 C1 C6 119.9(4)
C3 C2 C1 121.1(4)
C3 C2 H2 119.4
C1 C2 H2 119.4
C2 C3 C4 118.5(4)
C2 C3 H3 120.7
C4 C3 H3 120.7
C5 C4 C3 122.0(4)
C5 C4 N4 118.7(4)
C3 C4 N4 119.3(4)
C4 C5 C6 120.7(4)
C4 C5 H5 119.6
C6 C5 H5 119.6
C5 C6 C1 117.7(4)
C5 C6 C7 120.9(4)
C1 C6 C7 121.4(4)
N8 C7 C6 120.5(4)
N8 C7 H7 119.7
C6 C7 H7 119.7
C10 C9 C14 117.8(4)
C10 C9 N8 126.1(4)
C14 C9 N8 116.1(4)
C11 C10 C9 120.4(4)
C11 C10 H10 119.8
C9 C10 H10 119.8
C10 C11 C12 122.0(4)
C10 C11 H11 119.0
C12 C11 H11 119.0
N15 C12 C13 122.1(4)
N15 C12 C11 121.2(4)
C13 C12 C11 116.7(4)
C14 C13 C12 120.8(4)
C14 C13 H13 119.6
C12 C13 H13 119.6
C13 C14 C9 122.2(4)
C13 C14 H14 118.9
C9 C14 H14 118.9
N15 C16 H16A 109.5
N15 C16 H16B 109.5
H16A C16 H16B 109.5
N15 C16 H16C 109.5
H16A C16 H16C 109.5
H16B C16 H16C 109.5
N15 C18 H18A 109.5
N15 C18 H18B 109.5
H18A C18 H18B 109.5
N15 C18 H18C 109.5
H18A C18 H18C 109.5
H18B C18 H18C 109.5

loop_
_geom_bond_atom_site_label_1
_geom_bond_atom_site_label_2
_geom_bond_distance
O1 C1 1.338(5)
O1 H1 0.8400
O4A N4 1.235(4)
O4B N4 1.234(4)
N4 C4 1.462(5)
N8 C7 1.294(5)
N8 C9 1.414(5)
N15 C12 1.384(5)
N15 C18 1.438(5)
N15 C16 1.470(5)
C1 C2 1.395(6)
C1 C6 1.430(6)
C2 C3 1.374(6)
C2 H2 0.9500
C3 C4 1.380(6)
C3 H3 0.9500
C4 C5 1.378(5)
C5 C6 1.383(5)
C5 H5 0.9500
C6 C7 1.446(5)
C7 H7 0.9500
C9 C10 1.390(5)
C9 C14 1.395(5)
C10 C11 1.386(5)
C10 H10 0.9500
C11 C12 1.410(6)
C11 H11 0.9500
C12 C13 1.404(6)
C13 C14 1.374(6)
C13 H13 0.9500
C14 H14 0.9500
C16 H16A 0.9800
C16 H16B 0.9800
C16 H16C 0.9800
C18 H18A 0.9800
C18 H18B 0.9800
C18 H18C 0.9800

loop_
_geom_hbond_atom_site_label_D
_geom_hbond_atom_site_label_H
_geom_hbond_atom_site_label_A
_geom_hbond_site_symmetry_A
_geom_hbond_distance_DH
_geom_hbond_distance_HA
_geom_hbond_distance_DA
_geom_hbond_angle_DHA
O1 H1 N8 . 0.84 1.84 2.583(4) 147
C16 H16A O4A 2_656 0.98 2.62 3.495(5) 148
C16 H16A O4A 8_465 0.98 2.69 3.062(5) 103
C16 H16C O4B 5_666 0.98 2.60 3.411(5) 140
C2 H2 O4B 1_565 0.95 2.64 3.352(5) 132

loop_
_geom_torsion_atom_site_label_1
_geom_torsion_atom_site_label_2
_geom_torsion_atom_site_label_3
_geom_torsion_atom_site_label_4
_geom_torsion
O1 C1 C2 C3 -179.1(4)
C6 C1 C2 C3 0.9(7)
C1 C2 C3 C4 -0.7(7)
C2 C3 C4 C5 0.2(6)
C2 C3 C4 N4 -179.8(4)
O4B N4 C4 C5 0.5(6)
O4A N4 C4 C5 -179.3(4)
O4B N4 C4 C3 -179.5(4)
O4A N4 C4 C3 0.7(6)
C3 C4 C5 C6 0.0(6)
N4 C4 C5 C6 -179.9(3)
C4 C5 C6 C1 0.1(6)
C4 C5 C6 C7 -178.7(4)
O1 C1 C6 C5 179.4(4)
C2 C1 C6 C5 -0.6(6)
O1 C1 C6 C7 -1.8(6)
C2 C1 C6 C7 178.3(4)
C9 N8 C7 C6 -177.6(4)
C5 C6 C7 N8 179.7(4)
C1 C6 C7 N8 0.9(6)
C7 N8 C9 C10 12.4(6)
C7 N8 C9 C14 -169.9(4)
C14 C9 C10 C11 1.0(6)
N8 C9 C10 C11 178.6(4)
C9 C10 C11 C12 0.4(6)
C18 N15 C12 C13 -176.6(4)
C16 N15 C12 C13 -13.8(6)
C18 N15 C12 C11 5.2(6)
C16 N15 C12 C11 168.0(4)
C10 C11 C12 N15 176.7(4)
C10 C11 C12 C13 -1.7(6)
N15 C12 C13 C14 -176.8(4)
C11 C12 C13 C14 1.5(6)
C12 C13 C14 C9 -0.1(6)
C10 C9 C14 C13 -1.1(6)
N8 C9 C14 C13 -179.0(4)

loop_
_cod_related_entry_id
_cod_related_entry_database
_cod_related_entry_code
1 ChemSpider 12998335
